data_1561277
loop_
_publ_author_name
'Heinz, Benjamin'
'Djukanovic, Dimitrije'
'Filipponi, Paolo'
'Martin, Benjamin'
'Karaghiosoff, Konstantin'
'Knochel, Paul'

_publ_section_title
;
 Regioselective Difunctionalization of Pyridines via 3,4-Pyridynes
;
_journal_name_full 'Chemical Science'
_journal_paper_doi 10.1039/D1SC01208H
_journal_year 2021
_chemical_formula_moiety 'C15 H17 N O S'
_chemical_formula_sum 'C15 H17 N O S'
_chemical_formula_weight 259.35
_chemical_name_systematic
;
2-(isopropylthio)-4-(4-methoxyphenyl)pyridine
;
_space_group_crystal_system monoclinic
_space_group_IT_number 14
_space_group_name_Hall '-P 2ybc'
_space_group_name_H-M_alt 'P 1 21/c 1'
_atom_sites_solution_hydrogens geom
_atom_sites_solution_primary direct
_atom_sites_solution_secondary difmap
_audit_creation_method SHELXL-2014
_audit_update_record
;
2021-01-20 deposited with the CCDC.	2021-03-25 downloaded from the CCDC.
;
_cell_angle_alpha 90
_cell_angle_beta 105.163(6)
_cell_angle_gamma 90
_cell_formula_units_Z 4
_cell_length_a 8.8398(4)
_cell_length_b 22.2474(13)
_cell_length_c 7.0250(5)
_cell_measurement_reflns_used 3474
_cell_measurement_temperature 123(2)
_cell_measurement_theta_max 29.7000
_cell_measurement_theta_min 2.5190
_cell_volume 1333.46(14)
_computing_cell_refinement 'CrysAlisPro 1.171.40.81a (Rigaku OD, 2020)'
_computing_data_collection 'CrysAlisPro 1.171.40.81a (Rigaku OD, 2020)'
_computing_data_reduction 'CrysAlisPro 1.171.40.81a (Rigaku OD, 2020)'
_computing_molecular_graphics
;
'ORTEP (M. N. Burnett, C. K. Johnson, ORTEP-III: Oak Ridge Thermal Ellipsoid
# Plot Program for Crystal Structure Illustrations, Oak Ridge National
# Laboratory Report ORNL-6895, 1996). Windows version (L. J. Farrugia, Univ.
# Glasgow) used --- SCHAKAL (E. Keller, University of  Freiburg (Breisgau),
# Germany, 1995)'
;
_computing_publication_material
;
PLATON (A. L. Spek, Acta Crystallogr, Sect. A, 1990, 46, C34, 1995 version).
# --- T.B.Cohen, Pure Appl. Chem. 1996,68,2339-2359 (atomic masses).
;
_computing_structure_refinement 'SHELXL-2014 (Sheldrick, 2014)'
_computing_structure_solution 'SHELXS-97 (Sheldrick, 1990)'
_diffrn_ambient_temperature 123(2)
_diffrn_detector_area_resol_mean 15.9809
_diffrn_measured_fraction_theta_full 0.997
_diffrn_measured_fraction_theta_max 0.997
_diffrn_measurement_device_type 'Xcalibur, Sapphire3'
_diffrn_measurement_method '\w scans'
_diffrn_radiation_type MoK\a
_diffrn_radiation_wavelength 0.71073
_diffrn_reflns_av_R_equivalents 0.0710
_diffrn_reflns_av_unetI/netI 0.0429
_diffrn_reflns_Laue_measured_fraction_full 0.997
_diffrn_reflns_Laue_measured_fraction_max 0.997
_diffrn_reflns_limit_h_max 11
_diffrn_reflns_limit_h_min -11
_diffrn_reflns_limit_k_max 29
_diffrn_reflns_limit_k_min -29
_diffrn_reflns_limit_l_max 9
_diffrn_reflns_limit_l_min -9
_diffrn_reflns_number 23262
_diffrn_reflns_point_group_measured_fraction_full 0.997
_diffrn_reflns_point_group_measured_fraction_max 0.997
_diffrn_reflns_theta_full 25.242
_diffrn_reflns_theta_max 28.282
_diffrn_reflns_theta_min 2.387
_diffrn_source 'fine-focus sealed X-ray tube'
_exptl_absorpt_coefficient_mu 0.230
_exptl_absorpt_correction_T_max 1.00000
_exptl_absorpt_correction_T_min 0.62885
_exptl_absorpt_correction_type multi-scan
_exptl_absorpt_process_details
;
CrysAlisPro 1.171.40.81a (Rigaku Oxford Diffraction, 2020)
Empirical absorption correction using spherical harmonics,
implemented in SCALE3 ABSPACK scaling algorithm.
;
_exptl_crystal_colour colorless
_exptl_crystal_density_diffrn 1.292
_exptl_crystal_description platelet
_exptl_crystal_F_000 552
_exptl_crystal_size_max 0.400
_exptl_crystal_size_mid 0.200
_exptl_crystal_size_min 0.020
_refine_diff_density_max 0.389
_refine_diff_density_min -0.299
_refine_diff_density_rms 0.062
_refine_ls_extinction_method none
_refine_ls_goodness_of_fit_ref 1.061
_refine_ls_hydrogen_treatment mixed
_refine_ls_matrix_type full
_refine_ls_number_parameters 177
_refine_ls_number_reflns 3298
_refine_ls_number_restraints 0
_refine_ls_restrained_S_all 1.061
_refine_ls_R_factor_all 0.0685
_refine_ls_R_factor_gt 0.0513
_refine_ls_shift/su_max 0.000
_refine_ls_shift/su_mean 0.000
_refine_ls_structure_factor_coef Fsqd
_refine_ls_weighting_details 'w=1/[\s^2^(Fo^2^)+(0.0546P)^2^+0.5470P] where P=(Fo^2^+2Fc^2^)/3'
_refine_ls_weighting_scheme calc
_refine_ls_wR_factor_gt 0.1161
_refine_ls_wR_factor_ref 0.1248
_reflns_Friedel_coverage 0.000
_reflns_number_gt 2627
_reflns_number_total 3298
_reflns_threshold_expression 'I > 2\s(I)'
_cod_data_source_file d1sc01208h2.cif
_cod_data_source_block test1
_cod_original_sg_symbol_H-M 'P 21/c'
_cod_database_code 1561277
_shelx_space_group_comment
;
The symmetry employed for this shelxl refinement is uniquely defined
by the following loop, which should always be used as a source of
symmetry information in preference to the above space-group names.
They are only intended as comments.
;
_shelx_estimated_absorpt_t_min 0.914
_shelx_estimated_absorpt_t_max 0.995
_shelxl_version_number 2014-3

loop_
_space_group_symop_operation_xyz
'x, y, z'
'-x, y+1/2, -z+1/2'
'-x, -y, -z'
'x, -y-1/2, z-1/2'

loop_
_atom_site_label
_atom_site_type_symbol
_atom_site_fract_x
_atom_site_fract_y
_atom_site_fract_z
_atom_site_U_iso_or_equiv
_atom_site_adp_type
_atom_site_occupancy
_atom_site_site_symmetry_order
_atom_site_calc_flag
_atom_site_refinement_flags_posn
_atom_site_refinement_flags_adp
_atom_site_refinement_flags_occupancy
_atom_site_disorder_assembly
_atom_site_disorder_group
S1 S -0.19170(6) 0.04714(2) 0.64088(8) 0.02812(15) Uani 1 1 d . . . . .
C5 C 0.0414(2) 0.19553(9) 0.8261(3) 0.0249(4) Uani 1 1 d . . . . .
H5 H 0.0361(2) 0.2277(8) 0.915(2) 0.030 Uiso 1 1 calc R U . . .
N1 N -0.06355(18) 0.15059(7) 0.8073(2) 0.0248(3) Uani 1 1 d . . . . .
C6 C -0.2972(2) 0.06065(9) 0.8285(3) 0.0251(4) Uani 1 1 d . . . . .
H6 H -0.3108(4) 0.1033(10) 0.8387(4) 0.030 Uiso 1 1 calc R U . . .
C9 C 0.2847(2) 0.15385(8) 0.4789(3) 0.0211(4) Uani 1 1 d . . . . .
C3 C 0.1674(2) 0.15183(8) 0.5963(3) 0.0216(4) Uani 1 1 d . . . . .
C11 C 0.5415(2) 0.18228(9) 0.4446(3) 0.0266(4) Uani 1 1 d . . . . .
H11 H 0.640(2) 0.1987(4) 0.4990(13) 0.032 Uiso 1 1 calc R U . . .
C4 C 0.1564(2) 0.19833(8) 0.7255(3) 0.0233(4) Uani 1 1 d . . . . .
H4 H 0.2310(17) 0.2334(8) 0.7452(5) 0.028 Uiso 1 1 calc R U . . .
C10 C 0.4327(2) 0.17918(8) 0.5548(3) 0.0246(4) Uani 1 1 d . . . . .
H10 H 0.4602(7) 0.1951(4) 0.689(3) 0.030 Uiso 1 1 calc R U . . .
C14 C 0.2486(2) 0.13124(8) 0.2858(3) 0.0238(4) Uani 1 1 d . . . . .
H14 H 0.146(2) 0.1126(4) 0.2299(13) 0.029 Uiso 1 1 calc R U . . .
C13 C 0.3551(2) 0.13485(9) 0.1727(3) 0.0247(4) Uani 1 1 d . . . . .
H13 H 0.3274(7) 0.1194(4) 0.038(3) 0.030 Uiso 1 1 calc R U . . .
C2 C 0.0626(2) 0.10406(8) 0.5792(3) 0.0227(4) Uani 1 1 d . . . . .
H2 H 0.0688(2) 0.0700(8) 0.495(2) 0.027 Uiso 1 1 calc R U . . .
C8 C -0.4588(2) 0.03188(10) 0.7577(3) 0.0304(4) Uani 1 1 d . . . . .
H8A H -0.4472(3) -0.0117(6) 0.744(2) 0.046 Uiso 1 1 calc R U . . .
H8B H -0.5141(11) 0.0491(5) 0.629(2) 0.046 Uiso 1 1 calc R U . . .
H8C H -0.5194(11) 0.0397(6) 0.8543(17) 0.046 Uiso 1 1 calc R U . . .
C12 C 0.5023(2) 0.16071(8) 0.2517(3) 0.0242(4) Uani 1 1 d . . . . .
C15 C 0.7520(2) 0.18669(10) 0.2045(3) 0.0326(5) Uani 1 1 d . . . . .
H15A H 0.7443(2) 0.2285(6) 0.245(2) 0.049 Uiso 1 1 calc R U . . .
H15B H 0.8097(10) 0.1852(6) 0.1027(16) 0.049 Uiso 1 1 calc R U . . .
H15C H 0.8076(10) 0.1628(5) 0.319(2) 0.049 Uiso 1 1 calc R U . . .
C1 C -0.0517(2) 0.10594(8) 0.6847(3) 0.0233(4) Uani 1 1 d . . . . .
O1 O 0.59804(15) 0.16275(6) 0.1269(2) 0.0295(3) Uani 1 1 d . . . . .
C7 C -0.2056(2) 0.03735(10) 1.0291(3) 0.0320(5) Uani 1 1 d . . . . .
H7A H -0.2631(12) 0.0470(6) 1.1287(15) 0.048 Uiso 1 1 calc R U . . .
H7B H -0.1011(17) 0.0566(6) 1.0668(12) 0.048 Uiso 1 1 calc R U . . .
H7C H -0.1929(15) -0.0067(7) 1.0225(7) 0.048 Uiso 1 1 calc R U . . .

loop_
_atom_site_aniso_label
_atom_site_aniso_U_11
_atom_site_aniso_U_22
_atom_site_aniso_U_33
_atom_site_aniso_U_23
_atom_site_aniso_U_13
_atom_site_aniso_U_12
S1 0.0256(2) 0.0281(3) 0.0328(3) -0.0059(2) 0.01138(19) -0.00505(19)
C5 0.0234(9) 0.0263(10) 0.0239(10) -0.0036(8) 0.0042(7) 0.0012(7)
N1 0.0223(7) 0.0273(8) 0.0250(8) -0.0018(6) 0.0066(6) 0.0004(6)
C6 0.0216(9) 0.0269(10) 0.0287(10) 0.0002(8) 0.0099(7) -0.0005(7)
C9 0.0204(8) 0.0205(9) 0.0222(9) 0.0033(7) 0.0053(7) 0.0020(7)
C3 0.0182(8) 0.0246(9) 0.0207(9) 0.0041(7) 0.0029(7) 0.0029(7)
C11 0.0207(9) 0.0285(10) 0.0295(11) -0.0013(8) 0.0049(8) -0.0023(7)
C4 0.0226(9) 0.0229(9) 0.0231(9) 0.0002(7) 0.0033(7) -0.0007(7)
C10 0.0230(9) 0.0263(9) 0.0230(10) -0.0010(8) 0.0030(7) -0.0011(7)
C14 0.0209(9) 0.0242(9) 0.0249(10) 0.0006(7) 0.0034(7) 0.0001(7)
C13 0.0245(9) 0.0286(10) 0.0204(10) -0.0009(8) 0.0050(7) 0.0015(7)
C2 0.0219(8) 0.0236(9) 0.0226(9) -0.0005(7) 0.0056(7) 0.0014(7)
C8 0.0229(9) 0.0329(11) 0.0357(11) 0.0015(9) 0.0078(8) -0.0014(8)
C12 0.0220(9) 0.0245(9) 0.0267(10) 0.0025(7) 0.0074(7) 0.0031(7)
C15 0.0221(9) 0.0421(12) 0.0345(12) 0.0053(9) 0.0091(8) -0.0021(8)
C1 0.0208(8) 0.0256(9) 0.0229(9) 0.0011(7) 0.0045(7) 0.0013(7)
O1 0.0231(7) 0.0379(8) 0.0295(8) -0.0004(6) 0.0104(6) -0.0017(6)
C7 0.0285(10) 0.0348(11) 0.0315(11) 0.0023(9) 0.0061(8) -0.0017(8)

loop_
_atom_type_symbol
_atom_type_description
_atom_type_scat_dispersion_real
_atom_type_scat_dispersion_imag
_atom_type_scat_source
C C 0.0033 0.0016 'International Tables Vol C Tables 4.2.6.8 and 6.1.1.4'
H H 0.0000 0.0000 'International Tables Vol C Tables 4.2.6.8 and 6.1.1.4'
N N 0.0061 0.0033 'International Tables Vol C Tables 4.2.6.8 and 6.1.1.4'
O O 0.0106 0.0060 'International Tables Vol C Tables 4.2.6.8 and 6.1.1.4'
S S 0.1246 0.1234 'International Tables Vol C Tables 4.2.6.8 and 6.1.1.4'

loop_
_geom_angle_atom_site_label_1
_geom_angle_atom_site_label_2
_geom_angle_atom_site_label_3
_geom_angle
_geom_angle_site_symmetry_1
_geom_angle_site_symmetry_3
_geom_angle_publ_flag
C1 S1 C6 102.60(9) . . ?
N1 C5 C4 124.27(18) . . ?
N1 C5 H5 117.9 . . ?
C4 C5 H5 117.9 . . ?
C1 N1 C5 116.53(17) . . ?
C7 C6 C8 112.65(17) . . ?
C7 C6 S1 111.33(13) . . ?
C8 C6 S1 107.89(14) . . ?
C7 C6 H6 108.3 . . ?
C8 C6 H6 108.3 . . ?
S1 C6 H6 108.3 . . ?
C10 C9 C14 117.88(17) . . ?
C10 C9 C3 121.38(17) . . ?
C14 C9 C3 120.73(16) . . ?
C2 C3 C4 117.54(17) . . ?
C2 C3 C9 121.35(17) . . ?
C4 C3 C9 121.09(16) . . ?
C10 C11 C12 119.63(17) . . ?
C10 C11 H11 120.2 . . ?
C12 C11 H11 120.2 . . ?
C5 C4 C3 118.99(17) . . ?
C5 C4 H4 120.5 . . ?
C3 C4 H4 120.5 . . ?
C11 C10 C9 121.64(18) . . ?
C11 C10 H10 119.2 . . ?
C9 C10 H10 119.2 . . ?
C13 C14 C9 121.17(17) . . ?
C13 C14 H14 119.4 . . ?
C9 C14 H14 119.4 . . ?
C14 C13 C12 119.88(18) . . ?
C14 C13 H13 120.1 . . ?
C12 C13 H13 120.1 . . ?
C3 C2 C1 119.13(17) . . ?
C3 C2 H2 120.4 . . ?
C1 C2 H2 120.4 . . ?
C6 C8 H8A 109.5 . . ?
C6 C8 H8B 109.5 . . ?
H8A C8 H8B 109.5 . . ?
C6 C8 H8C 109.5 . . ?
H8A C8 H8C 109.5 . . ?
H8B C8 H8C 109.5 . . ?
O1 C12 C11 124.97(17) . . ?
O1 C12 C13 115.25(17) . . ?
C11 C12 C13 119.78(18) . . ?
O1 C15 H15A 109.5 . . ?
O1 C15 H15B 109.5 . . ?
H15A C15 H15B 109.5 . . ?
O1 C15 H15C 109.5 . . ?
H15A C15 H15C 109.5 . . ?
H15B C15 H15C 109.5 . . ?
N1 C1 C2 123.48(17) . . ?
N1 C1 S1 119.48(14) . . ?
C2 C1 S1 116.97(14) . . ?
C12 O1 C15 117.01(16) . . ?
C6 C7 H7A 109.5 . . ?
C6 C7 H7B 109.5 . . ?
H7A C7 H7B 109.5 . . ?
C6 C7 H7C 109.5 . . ?
H7A C7 H7C 109.5 . . ?
H7B C7 H7C 109.5 . . ?

loop_
_geom_bond_atom_site_label_1
_geom_bond_atom_site_label_2
_geom_bond_distance
_geom_bond_site_symmetry_2
_geom_bond_publ_flag
S1 C1 1.7714(19) . ?
S1 C6 1.827(2) . ?
C5 N1 1.347(2) . ?
C5 C4 1.383(3) . ?
C5 H5 0.96(2) . ?
N1 C1 1.337(2) . ?
C6 C7 1.522(3) . ?
C6 C8 1.525(3) . ?
C6 H6 0.96(2) . ?
C9 C10 1.396(2) . ?
C9 C14 1.403(3) . ?
C9 C3 1.485(3) . ?
C3 C2 1.394(3) . ?
C3 C4 1.397(3) . ?
C11 C10 1.385(3) . ?
C11 C12 1.393(3) . ?
C11 H11 0.93(2) . ?
C4 H4 1.01(2) . ?
C10 H10 0.97(2) . ?
C14 C13 1.384(3) . ?
C14 H14 0.98(2) . ?
C13 C12 1.398(3) . ?
C13 H13 0.98(2) . ?
C2 C1 1.402(3) . ?
C2 H2 0.97(2) . ?
C8 H8A 0.983(14) . ?
C8 H8B 0.983(14) . ?
C8 H8C 0.983(14) . ?
C12 O1 1.369(2) . ?
C15 O1 1.430(2) . ?
C15 H15A 0.981(13) . ?
C15 H15B 0.981(13) . ?
C15 H15C 0.981(13) . ?
C7 H7A 0.990(14) . ?
C7 H7B 0.990(14) . ?
C7 H7C 0.990(14) . ?

loop_
_geom_torsion_atom_site_label_1
_geom_torsion_atom_site_label_2
_geom_torsion_atom_site_label_3
_geom_torsion_atom_site_label_4
_geom_torsion
_geom_torsion_site_symmetry_1
_geom_torsion_site_symmetry_2
_geom_torsion_site_symmetry_3
_geom_torsion_site_symmetry_4
_geom_torsion_publ_flag
C4 C5 N1 C1 1.0(3) . . . . ?
C1 S1 C6 C7 -79.41(15) . . . . ?
C1 S1 C6 C8 156.50(13) . . . . ?
C10 C9 C3 C2 -146.06(18) . . . . ?
C14 C9 C3 C2 35.2(3) . . . . ?
C10 C9 C3 C4 35.0(3) . . . . ?
C14 C9 C3 C4 -143.71(18) . . . . ?
N1 C5 C4 C3 -0.5(3) . . . . ?
C2 C3 C4 C5 -1.4(3) . . . . ?
C9 C3 C4 C5 177.58(16) . . . . ?
C12 C11 C10 C9 1.2(3) . . . . ?
C14 C9 C10 C11 0.1(3) . . . . ?
C3 C9 C10 C11 -178.69(17) . . . . ?
C10 C9 C14 C13 -1.1(3) . . . . ?
C3 C9 C14 C13 177.68(17) . . . . ?
C9 C14 C13 C12 0.8(3) . . . . ?
C4 C3 C2 C1 2.6(3) . . . . ?
C9 C3 C2 C1 -176.34(16) . . . . ?
C10 C11 C12 O1 178.21(18) . . . . ?
C10 C11 C12 C13 -1.5(3) . . . . ?
C14 C13 C12 O1 -179.22(17) . . . . ?
C14 C13 C12 C11 0.5(3) . . . . ?
C5 N1 C1 C2 0.4(3) . . . . ?
C5 N1 C1 S1 -176.53(14) . . . . ?
C3 C2 C1 N1 -2.2(3) . . . . ?
C3 C2 C1 S1 174.78(14) . . . . ?
C6 S1 C1 N1 -10.64(17) . . . . ?
C6 S1 C1 C2 172.27(14) . . . . ?
C11 C12 O1 C15 2.7(3) . . . . ?
C13 C12 O1 C15 -177.59(17) . . . . ?
